data_4067860
loop_
_publ_author_name
'Lund, Clinton L.'
'Sgro, Michael J.'
'Stephan, Douglas W.'

_publ_section_title
;
 Neutral and Cationic Tridentate Bis(N-heterocyclic carbene) Ether
 Ruthenium Alkylidene Complexes in Metathesis
;
_journal_issue 2
_journal_name_full Organometallics
_journal_page_first 580
_journal_paper_doi 10.1021/om200848d
_journal_volume 31
_journal_year 2012
_chemical_formula_sum 'C12 H18 Ag2 Cl2 N4 O'
_chemical_formula_weight 520.94
_chemical_name_systematic
; 
 ? 
;
_space_group_IT_number 14
_symmetry_cell_setting monoclinic
_symmetry_space_group_name_Hall '-P 2yn'
_symmetry_space_group_name_H-M 'P 1 21/n 1'
_atom_sites_solution_hydrogens geom
_atom_sites_solution_primary direct
_atom_sites_solution_secondary difmap
_audit_creation_method SHELXL-97
_cell_angle_alpha 90.00
_cell_angle_beta 90.562(2)
_cell_angle_gamma 90.00
_cell_formula_units_Z 4
_cell_length_a 5.9820(2)
_cell_length_b 7.6731(3)
_cell_length_c 35.2705(15)
_cell_measurement_reflns_used 9032
_cell_measurement_temperature 296(2)
_cell_measurement_theta_max 33.78
_cell_measurement_theta_min 2.31
_cell_volume 1618.86(11)
_computing_cell_refinement 'Bruker SMART'
_computing_data_collection 'Bruker SMART'
_computing_data_reduction 'Bruker SAINT'
_computing_molecular_graphics 'Bruker SHELXTL'
_computing_publication_material 'Bruker SHELXTL'
_computing_structure_refinement 'SHELXL-97 (Sheldrick, 1997)'
_computing_structure_solution 'SHELXS-97 (Sheldrick, 1990)'
_diffrn_ambient_temperature 296(2)
_diffrn_measured_fraction_theta_full 0.999
_diffrn_measured_fraction_theta_max 0.999
_diffrn_measurement_device_type 'CCD area detector'
_diffrn_measurement_method 'phi and omega scans'
_diffrn_radiation_monochromator graphite
_diffrn_radiation_source 'fine-focus sealed tube'
_diffrn_radiation_type MoK\a
_diffrn_radiation_wavelength 0.71073
_diffrn_reflns_av_R_equivalents 0.0555
_diffrn_reflns_av_sigmaI/netI 0.0322
_diffrn_reflns_limit_h_max 6
_diffrn_reflns_limit_h_min -7
_diffrn_reflns_limit_k_max 9
_diffrn_reflns_limit_k_min -9
_diffrn_reflns_limit_l_max 41
_diffrn_reflns_limit_l_min -41
_diffrn_reflns_number 26545
_diffrn_reflns_theta_full 24.99
_diffrn_reflns_theta_max 24.99
_diffrn_reflns_theta_min 2.31
_exptl_absorpt_coefficient_mu 2.752
_exptl_absorpt_correction_T_max 1.0000
_exptl_absorpt_correction_T_min 0.7936
_exptl_absorpt_correction_type multi-scan
_exptl_absorpt_process_details sadabs
_exptl_crystal_colour colourless
_exptl_crystal_density_diffrn 2.137
_exptl_crystal_density_method 'not measured'
_exptl_crystal_description plate
_exptl_crystal_F_000 1016
_exptl_crystal_size_max 0.20
_exptl_crystal_size_mid 0.20
_exptl_crystal_size_min 0.05
_refine_diff_density_max 5.464
_refine_diff_density_min -4.796
_refine_diff_density_rms 0.275
_refine_ls_extinction_method none
_refine_ls_goodness_of_fit_ref 1.066
_refine_ls_hydrogen_treatment constr
_refine_ls_matrix_type full
_refine_ls_number_parameters 192
_refine_ls_number_reflns 2849
_refine_ls_number_restraints 0
_refine_ls_restrained_S_all 1.066
_refine_ls_R_factor_all 0.1102
_refine_ls_R_factor_gt 0.1046
_refine_ls_shift/su_max 0.000
_refine_ls_shift/su_mean 0.000
_refine_ls_structure_factor_coef Fsqd
_refine_ls_weighting_details 'calc w=1/[\s^2^(Fo^2^)+(0.0000P)^2^+86.0305P] where P=(Fo^2^+2Fc^2^)/3'
_refine_ls_weighting_scheme calc
_refine_ls_wR_factor_gt 0.2004
_refine_ls_wR_factor_ref 0.2036
_reflns_number_gt 2656
_reflns_number_total 2849
_reflns_threshold_expression >2sigma(I)
_cod_data_source_file om200848d_si_002.cif
_cod_data_source_block cl005_0m
_cod_depositor_comments
;
The following automatic conversions were performed:

'_symmetry_cell_setting' value 'Monoclinic' changed to 'monoclinic'
according to /home/saulius/struct/CIF-dictionaries/cif_core.dic
dictionary named 'cif_core.dic' version 2.4.1 from 2010-06-29.

Automatic conversion script
Id: cif_fix_values 1715 2011-07-08 13:25:40Z adriana 
;
_cod_original_sg_symbol_H-M P2(1)/n
_cod_database_code 4067860

loop_
_symmetry_equiv_pos_as_xyz
'x, y, z'
'-x+1/2, y+1/2, -z+1/2'
'-x, -y, -z'
'x-1/2, -y-1/2, z-1/2'

loop_
_atom_site_label
_atom_site_type_symbol
_atom_site_fract_x
_atom_site_fract_y
_atom_site_fract_z
_atom_site_U_iso_or_equiv
_atom_site_adp_type
_atom_site_occupancy
_atom_site_symmetry_multiplicity
_atom_site_calc_flag
_atom_site_refinement_flags
Ag1 Ag 0.9620(2) 0.17987(18) 0.11676(4) 0.0552(4) Uani 1 1 d .
Ag2 Ag 0.4600(2) 0.05359(19) 0.16464(5) 0.0637(5) Uani 1 1 d .
Cl2 Cl 0.7330(5) 0.2878(4) 0.17701(9) 0.0306(7) Uani 1 1 d .
Cl1 Cl 0.6893(6) -0.0566(4) 0.10381(9) 0.0328(7) Uani 1 1 d .
N3 N 0.0733(17) -0.0484(14) 0.2176(3) 0.026(2) Uani 1 1 d .
N4 N 0.0738(16) -0.2200(14) 0.1709(3) 0.024(2) Uani 1 1 d .
C4 C 1.2404(19) 0.3117(15) 0.0953(3) 0.021(2) Uani 1 1 d .
N2 N 1.3523(16) 0.4515(14) 0.1091(3) 0.023(2) Uani 1 1 d .
C10 C 0.1851(19) -0.0820(16) 0.1853(3) 0.024(3) Uani 1 1 d .
C5 C 1.536(2) 0.3770(18) 0.0584(4) 0.032(3) Uani 1 1 d .
H5 H 1.6397 0.3712 0.0389 0.038 Uiso 1 1 calc R
N1 N 1.3551(17) 0.2694(13) 0.0641(3) 0.024(2) Uani 1 1 d .
C12 C -0.100(2) -0.160(2) 0.2228(4) 0.036(3) Uani 1 1 d .
H12 H -0.1977 -0.1610 0.2432 0.043 Uiso 1 1 calc R
C9 C 0.139(2) -0.3058(18) 0.1353(3) 0.033(3) Uani 1 1 d .
H9A H 0.2174 -0.2237 0.1193 0.039 Uiso 1 1 calc R
H9B H 0.0061 -0.3448 0.1217 0.039 Uiso 1 1 calc R
O1 O 1.003(2) 0.2571(16) 0.0030(3) 0.051(3) Uani 1 1 d .
C3 C 1.299(2) 0.1250(18) 0.0390(4) 0.037(3) Uani 1 1 d .
H3A H 1.1837 0.0553 0.0509 0.044 Uiso 1 1 calc R
H3B H 1.4297 0.0519 0.0363 0.044 Uiso 1 1 calc R
C8 C 1.288(2) 0.5397(18) 0.1442(3) 0.033(3) Uani 1 1 d .
H8A H 1.4212 0.5793 0.1576 0.040 Uiso 1 1 calc R
H8B H 1.2098 0.4587 0.1604 0.040 Uiso 1 1 calc R
C11 C -0.103(2) -0.2677(18) 0.1932(4) 0.029(3) Uani 1 1 d .
H11 H -0.2038 -0.3574 0.1885 0.035 Uiso 1 1 calc R
C7 C 1.532(2) 0.4934(18) 0.0874(4) 0.032(3) Uani 1 1 d .
H7 H 1.6320 0.5841 0.0917 0.038 Uiso 1 1 calc R
C2 C 1.218(3) 0.178(2) 0.0004(4) 0.043(4) Uani 1 1 d .
H2A H 1.3224 0.2595 -0.0107 0.052 Uiso 1 1 calc R
H2B H 1.2086 0.0764 -0.0159 0.052 Uiso 1 1 calc R
C1 C 0.931(3) 0.3227(19) -0.0321(3) 0.037(3) Uani 1 1 d .
H1A H 1.0171 0.4237 -0.0385 0.055 Uiso 1 1 calc R
H1B H 0.7757 0.3540 -0.0306 0.055 Uiso 1 1 calc R
H1C H 0.9494 0.2352 -0.0512 0.055 Uiso 1 1 calc R
C13 C 0.127(3) 0.094(2) 0.2438(5) 0.052(4) Uani 1 1 d .
H13A H 0.0363 0.1938 0.2377 0.079 Uiso 1 1 calc R
H13B H 0.2820 0.1246 0.2415 0.079 Uiso 1 1 calc R
H13C H 0.0980 0.0580 0.2694 0.079 Uiso 1 1 calc R

loop_
_atom_site_aniso_label
_atom_site_aniso_U_11
_atom_site_aniso_U_22
_atom_site_aniso_U_33
_atom_site_aniso_U_23
_atom_site_aniso_U_13
_atom_site_aniso_U_12
Ag1 0.0314(6) 0.0586(8) 0.0758(9) 0.0373(7) 0.0156(6) -0.0012(6)
Ag2 0.0314(7) 0.0549(8) 0.1052(12) 0.0388(8) 0.0190(7) -0.0036(6)
Cl2 0.0348(17) 0.0258(16) 0.0312(16) -0.0035(13) 0.0045(13) 0.0025(13)
Cl1 0.0367(17) 0.0284(16) 0.0331(17) -0.0064(14) -0.0032(14) 0.0068(14)
N3 0.029(6) 0.026(5) 0.022(5) -0.018(5) -0.006(4) 0.002(5)
N4 0.020(5) 0.026(5) 0.026(5) -0.004(4) -0.004(4) 0.000(4)
C4 0.021(6) 0.019(6) 0.023(6) 0.004(5) -0.003(5) -0.004(5)
N2 0.023(5) 0.029(5) 0.017(5) -0.004(4) 0.000(4) 0.004(4)
C10 0.017(6) 0.027(7) 0.028(6) -0.001(5) 0.001(5) 0.004(5)
C5 0.031(7) 0.040(8) 0.024(6) 0.007(6) 0.006(5) 0.002(6)
N1 0.028(5) 0.024(5) 0.019(5) -0.004(4) 0.001(4) 0.002(4)
C12 0.024(7) 0.055(9) 0.030(7) 0.006(7) 0.013(5) -0.001(6)
C9 0.043(8) 0.036(8) 0.018(6) -0.012(6) -0.008(5) 0.010(6)
O1 0.052(6) 0.057(7) 0.043(6) -0.005(5) 0.008(5) 0.007(6)
C3 0.041(8) 0.027(7) 0.042(8) -0.012(6) -0.012(6) 0.007(6)
C8 0.044(8) 0.037(8) 0.018(6) -0.015(6) -0.009(5) 0.014(6)
C11 0.016(6) 0.034(7) 0.037(7) 0.001(6) 0.001(5) -0.005(5)
C7 0.025(7) 0.031(7) 0.039(8) -0.005(6) -0.004(6) 0.000(6)
C2 0.049(9) 0.044(9) 0.037(8) -0.013(7) 0.003(7) 0.004(7)
C1 0.059(9) 0.035(8) 0.016(6) -0.001(6) -0.006(6) 0.000(7)
C13 0.047(9) 0.051(10) 0.059(10) -0.027(9) -0.016(8) 0.008(8)

loop_
_atom_type_symbol
_atom_type_description
_atom_type_scat_dispersion_real
_atom_type_scat_dispersion_imag
_atom_type_scat_source
C C 0.0033 0.0016 'International Tables Vol C Tables 4.2.6.8 and 6.1.1.4'
H H 0.0000 0.0000 'International Tables Vol C Tables 4.2.6.8 and 6.1.1.4'
N N 0.0061 0.0033 'International Tables Vol C Tables 4.2.6.8 and 6.1.1.4'
O O 0.0106 0.0060 'International Tables Vol C Tables 4.2.6.8 and 6.1.1.4'
Cl Cl 0.1484 0.1585 'International Tables Vol C Tables 4.2.6.8 and 6.1.1.4'
Ag Ag -0.8971 1.1015 'International Tables Vol C Tables 4.2.6.8 and 6.1.1.4'

loop_
_geom_angle_atom_site_label_1
_geom_angle_atom_site_label_2
_geom_angle_atom_site_label_3
_geom_angle
_geom_angle_site_symmetry_3
C4 Ag1 Cl1 144.1(3) .
C4 Ag1 Cl2 123.6(3) .
Cl1 Ag1 Cl2 91.82(11) .
C10 Ag2 Cl2 145.7(4) .
C10 Ag2 Cl1 122.1(4) .
Cl2 Ag2 Cl1 91.61(11) .
Ag2 Cl2 Ag1 88.70(11) .
Ag1 Cl1 Ag2 87.87(11) .
C10 N3 C12 112.2(10) .
C10 N3 C13 124.5(12) .
C12 N3 C13 123.3(12) .
C10 N4 C11 112.0(10) .
C10 N4 C9 122.6(11) .
C11 N4 C9 125.4(11) .
N1 C4 N2 103.4(10) .
N1 C4 Ag1 126.4(9) .
N2 C4 Ag1 130.1(9) .
C4 N2 C7 112.0(10) .
C4 N2 C8 122.5(11) .
C7 N2 C8 125.4(11) .
N4 C10 N3 102.8(10) .
N4 C10 Ag2 130.5(9) .
N3 C10 Ag2 126.7(9) .
C7 C5 N1 105.2(11) .
C4 N1 C5 112.6(10) .
C4 N1 C3 124.4(11) .
C5 N1 C3 123.1(11) .
C11 C12 N3 106.8(11) .
N4 C9 C8 109.4(10) 1_445
C1 O1 C2 111.6(11) .
N1 C3 C2 114.6(12) .
N2 C8 C9 110.2(10) 1_665
C12 C11 N4 106.3(11) .
C5 C7 N2 106.8(12) .
O1 C2 C3 109.8(12) .

loop_
_geom_bond_atom_site_label_1
_geom_bond_atom_site_label_2
_geom_bond_distance
_geom_bond_site_symmetry_2
Ag1 C4 2.097(11) .
Ag1 Cl1 2.479(4) .
Ag1 Cl2 2.671(3) .
Ag2 C10 2.083(12) .
Ag2 Cl2 2.464(4) .
Ag2 Cl1 2.694(4) .
N3 C10 1.354(15) .
N3 C12 1.357(17) .
N3 C13 1.466(17) .
N4 C10 1.347(16) .
N4 C11 1.371(16) .
N4 C9 1.473(15) .
C4 N1 1.342(15) .
C4 N2 1.353(15) .
N2 C7 1.362(16) .
N2 C8 1.466(15) .
C5 C7 1.359(19) .
C5 N1 1.380(17) .
N1 C3 1.454(16) .
C12 C11 1.334(19) .
C9 C8 1.516(18) 1_445
O1 C1 1.402(17) .
O1 C2 1.422(18) .
C3 C2 1.50(2) .
C8 C9 1.516(18) 1_665
